data_4077376
loop_
_publ_author_name
'Pla\.zuk, Damian'
'K\/lys, Arkadiusz'
'Zakrzewski, Janusz'
'Rybarczyk-Pirek, Agnieszka'
'Olszak, Tomasz A.'

_publ_section_title
;
 Direct Acetoacetylation of Ferrocene and a 1,1&#x2018;-Diphosphaferrocene
;
_journal_issue 22
_journal_name_full Organometallics
_journal_page_first 4448
_journal_paper_doi 10.1021/om010413o
_journal_volume 20
_journal_year 2001
_chemical_formula_sum 'C14 H13 B F2 Fe O2'
_chemical_formula_weight 317.90
_chemical_name_systematic
;
  ?
;
_space_group_IT_number 14
_symmetry_cell_setting monoclinic
_symmetry_Int_Tables_number 14
_symmetry_space_group_name_Hall '-P 2ybc'
_symmetry_space_group_name_H-M 'P 1 21/c 1'
_atom_sites_solution_hydrogens geom
_atom_sites_solution_primary direct
_atom_sites_solution_secondary difmap
_audit_creation_method SHELXL-97
_cell_angle_alpha 90.00
_cell_angle_beta 105.341(4)
_cell_angle_gamma 90.00
_cell_formula_units_Z 4
_cell_length_a 10.5020(5)
_cell_length_b 10.1884(5)
_cell_length_c 12.8778(6)
_cell_measurement_reflns_used 25
_cell_measurement_temperature 293(2)
_cell_measurement_theta_max 36.02
_cell_measurement_theta_min 27.46
_cell_volume 1328.81(11)
_computing_cell_refinement 'MSC/AFC Molecular Control Software (1989a)'
_computing_data_collection 'MSC/AFC Molecular Control Software (1989a)'
_computing_data_reduction 'TEXSAN (1989b)'
_computing_molecular_graphics 'PLATON (Spek, 1990)'
_computing_publication_material 'SHELXL-97 (Sheldrick, 1997)'
_computing_structure_refinement 'SHELXL-97 (Sheldrick, 1997)'
_computing_structure_solution 'SHELXS-97 (Sheldrick, 1990)'
_diffrn_ambient_temperature 293(2)
_diffrn_measured_fraction_theta_full 0.911
_diffrn_measured_fraction_theta_max 0.911
_diffrn_measurement_device_type 'AFC5S Rigaku'
_diffrn_measurement_method '\w scan'
_diffrn_radiation_monochromator graphite
_diffrn_radiation_source 'fine-focus sealed tube'
_diffrn_radiation_type CuK\a
_diffrn_radiation_wavelength 1.54178
_diffrn_reflns_av_R_equivalents 0.0305
_diffrn_reflns_av_sigmaI/netI 0.1079
_diffrn_reflns_limit_h_max 12
_diffrn_reflns_limit_h_min 0
_diffrn_reflns_limit_k_max 12
_diffrn_reflns_limit_k_min 0
_diffrn_reflns_limit_l_max 15
_diffrn_reflns_limit_l_min -15
_diffrn_reflns_number 2691
_diffrn_reflns_theta_full 72.66
_diffrn_reflns_theta_max 72.66
_diffrn_reflns_theta_min 4.37
_diffrn_standards_decay_% <1.5
_diffrn_standards_interval_count 150
_diffrn_standards_number 3
_exptl_absorpt_coefficient_mu 9.305
_exptl_absorpt_correction_T_max 0.6522
_exptl_absorpt_correction_T_min 0.2173
_exptl_absorpt_correction_type analytical
_exptl_absorpt_process_details
;
'analytical from crystal shape (De Meulenaer, Tompa 1965)'
;
_exptl_crystal_colour 'dark red'
_exptl_crystal_density_diffrn 1.589
_exptl_crystal_density_method 'not measured'
_exptl_crystal_description plate
_exptl_crystal_F_000 648
_exptl_crystal_size_max 0.2
_exptl_crystal_size_mid 0.2
_exptl_crystal_size_min 0.05
_refine_diff_density_max 0.515
_refine_diff_density_min -0.411
_refine_diff_density_rms 0.060
_refine_ls_extinction_coef 0.0031(3)
_refine_ls_extinction_expression Fc^*^=kFc[1+0.001xFc^2^\l^3^/sin(2\q)]^-1/4^
_refine_ls_extinction_method SHELXL
_refine_ls_goodness_of_fit_ref 0.843
_refine_ls_hydrogen_treatment mixed
_refine_ls_matrix_type full
_refine_ls_number_parameters 206
_refine_ls_number_reflns 2546
_refine_ls_number_restraints 0
_refine_ls_restrained_S_all 0.843
_refine_ls_R_factor_all 0.1145
_refine_ls_R_factor_gt 0.0474
_refine_ls_shift/su_max 0.003
_refine_ls_shift/su_mean 0.000
_refine_ls_structure_factor_coef Fsqd
_refine_ls_weighting_details 'w=1/[\s^2^(Fo^2^)+(0.058P)^2^] where P=(Fo^2^+2Fc^2^)/3'
_refine_ls_weighting_scheme calc
_refine_ls_wR_factor_gt 0.1067
_refine_ls_wR_factor_ref 0.1207
_reflns_number_gt 1374
_reflns_number_total 2546
_reflns_threshold_expression >2sigma(I)
_cod_data_source_file om010413o.cif
_cod_data_source_block comp_2a
_cod_depositor_comments
;
The following automatic conversions were performed:

'_refine_ls_weighting_scheme' value 'calc
w=1/[\s^2^(Fo^2^)+(0.058P)^2^] where P=(Fo^2^+2Fc^2^)/3' was changed
to 'calc'. New tag '_refine_ls_weighting_details' was created. The
value of the new tag was set to 'w=1/[\s^2^(Fo^2^)+(0.058P)^2^] where
P=(Fo^2^+2Fc^2^)/3'.

Automatic conversion script
Id: cif_fix_values 3143 2015-03-26 13:38:13Z robertas 
;
_cod_original_sg_symbol_H-M 'P 21/c'
_cod_database_code 4077376

loop_
_symmetry_equiv_pos_as_xyz
'x, y, z'
'-x, y+1/2, -z+1/2'
'-x, -y, -z'
'x, -y-1/2, z-1/2'

loop_
_atom_site_label
_atom_site_type_symbol
_atom_site_fract_x
_atom_site_fract_y
_atom_site_fract_z
_atom_site_U_iso_or_equiv
_atom_site_adp_type
_atom_site_occupancy
_atom_site_calc_flag
_atom_site_refinement_flags
Fe1 Fe 0.34356(7) 0.11042(6) 0.14149(6) 0.0482(2) Uani 1 d .
C11 C 0.3762(7) 0.3026(6) 0.1719(7) 0.100(2) Uani 1 d .
H11 H 0.3301 0.3692 0.1284 0.084(19) Uiso 1 calc R
C12 C 0.4914(7) 0.2427(7) 0.1624(6) 0.094(2) Uani 1 d .
H12 H 0.5371 0.2642 0.1120 0.09(2) Uiso 1 calc R
C13 C 0.5267(5) 0.1471(6) 0.2391(6) 0.082(2) Uani 1 d .
H13 H 0.5996 0.0920 0.2492 0.076(17) Uiso 1 calc R
C14 C 0.4375(8) 0.1466(7) 0.2976(5) 0.094(2) Uani 1 d .
H14 H 0.4380 0.0906 0.3547 0.103 Uiso 1 calc R
C15 C 0.3434(6) 0.2452(8) 0.2573(7) 0.102(3) Uani 1 d .
H15 H 0.2721 0.2673 0.2839 0.112 Uiso 1 calc R
C21 C 0.2081(5) 0.0918(5) -0.0037(4) 0.0544(13) Uani 1 d .
H21 H 0.181(5) 0.162(4) -0.040(4) 0.073(18) Uiso 1 d .
C22 C 0.1576(4) 0.0458(4) 0.0823(3) 0.0447(10) Uani 1 d .
C23 C 0.2398(5) -0.0603(5) 0.1335(4) 0.0490(11) Uani 1 d .
H23 H 0.232(4) -0.103(4) 0.199(4) 0.065(14) Uiso 1 d .
C24 C 0.3417(5) -0.0757(5) 0.0822(4) 0.0569(13) Uani 1 d .
H24 H 0.402(4) -0.132(4) 0.102(4) 0.060(16) Uiso 1 d .
C25 C 0.3195(5) 0.0165(5) -0.0046(4) 0.0552(13) Uani 1 d .
H25 H 0.373(4) 0.031(4) -0.050(3) 0.048(12) Uiso 1 d .
C31 C 0.0551(4) 0.1067(4) 0.1202(3) 0.0439(10) Uani 1 d .
O32 O 0.0221(3) 0.0488(3) 0.1999(2) 0.0504(8) Uani 1 d .
B33 B -0.0651(5) 0.1154(6) 0.2562(4) 0.0534(13) Uani 1 d .
O34 O -0.1486(3) 0.2156(3) 0.1897(3) 0.0596(9) Uani 1 d .
C35 C -0.1129(4) 0.2689(4) 0.1103(4) 0.0505(11) Uani 1 d .
C36 C -0.0083(5) 0.2220(5) 0.0761(4) 0.0501(12) Uani 1 d .
H36 H 0.011(4) 0.259(3) 0.013(3) 0.041(11) Uiso 1 d .
C37 C -0.1953(5) 0.3825(4) 0.0575(4) 0.0676(14) Uani 1 d .
H37A H -0.2866 0.3575 0.0373 0.088 Uiso 1 calc R
H37B H -0.1690 0.4082 -0.0055 0.088 Uiso 1 calc R
H37C H -0.1830 0.4549 0.1069 0.088 Uiso 1 calc R
F39 F -0.1446(3) 0.0234(3) 0.2851(3) 0.0878(10) Uani 1 d .
F38 F 0.0154(3) 0.1735(3) 0.3458(2) 0.0876(10) Uani 1 d .

loop_
_atom_site_aniso_label
_atom_site_aniso_U_11
_atom_site_aniso_U_22
_atom_site_aniso_U_33
_atom_site_aniso_U_23
_atom_site_aniso_U_13
_atom_site_aniso_U_12
Fe1 0.0439(4) 0.0468(4) 0.0519(4) -0.0063(4) 0.0094(3) -0.0007(4)
C11 0.096(6) 0.054(4) 0.133(7) -0.009(4) 0.003(5) 0.006(4)
C12 0.086(5) 0.084(5) 0.120(6) -0.016(4) 0.041(5) -0.036(4)
C13 0.046(4) 0.077(4) 0.108(6) -0.024(4) -0.004(4) 0.001(3)
C14 0.102(5) 0.104(6) 0.065(4) -0.027(4) 0.004(4) -0.033(5)
C15 0.061(4) 0.124(6) 0.128(7) -0.085(5) 0.036(5) -0.019(4)
C21 0.058(3) 0.061(4) 0.046(3) 0.002(3) 0.018(2) 0.010(3)
C22 0.050(3) 0.048(3) 0.034(2) -0.004(2) 0.009(2) 0.004(2)
C23 0.052(3) 0.051(3) 0.044(3) -0.005(2) 0.012(2) -0.001(2)
C24 0.058(3) 0.049(3) 0.060(3) -0.005(3) 0.011(3) 0.009(3)
C25 0.053(3) 0.072(4) 0.045(3) -0.002(3) 0.021(2) 0.005(3)
C31 0.041(2) 0.054(3) 0.035(2) -0.008(2) 0.0079(18) -0.003(2)
O32 0.0554(19) 0.0556(18) 0.0441(17) -0.0008(15) 0.0201(16) -0.0001(15)
B33 0.055(3) 0.065(4) 0.043(3) -0.001(3) 0.020(3) -0.004(3)
O34 0.063(2) 0.068(2) 0.0559(19) -0.0027(18) 0.0294(17) 0.0052(18)
C35 0.048(3) 0.056(3) 0.046(3) -0.009(2) 0.009(2) -0.001(2)
C36 0.055(3) 0.053(3) 0.045(3) 0.000(2) 0.017(2) 0.001(2)
C37 0.066(3) 0.064(3) 0.072(3) 0.004(3) 0.016(3) 0.017(3)
F39 0.086(2) 0.083(2) 0.111(3) 0.019(2) 0.057(2) -0.0016(18)
F38 0.101(2) 0.109(2) 0.0449(17) -0.0225(17) 0.0065(17) 0.010(2)

loop_
_atom_type_symbol
_atom_type_description
_atom_type_scat_dispersion_real
_atom_type_scat_dispersion_imag
_atom_type_scat_source
C C 0.0181 0.0091 'International Tables Vol C Tables 4.2.6.8 and 6.1.1.4'
H H 0.0000 0.0000 'International Tables Vol C Tables 4.2.6.8 and 6.1.1.4'
O O 0.0492 0.0322 'International Tables Vol C Tables 4.2.6.8 and 6.1.1.4'
B B 0.0090 0.0039 'International Tables Vol C Tables 4.2.6.8 and 6.1.1.4'
F F 0.0727 0.0534 'International Tables Vol C Tables 4.2.6.8 and 6.1.1.4'
Fe Fe -1.1336 3.1974 'International Tables Vol C Tables 4.2.6.8 and 6.1.1.4'

loop_
_geom_angle_atom_site_label_1
_geom_angle_atom_site_label_2
_geom_angle_atom_site_label_3
_geom_angle
C11 Fe1 C22 119.5(3)
C11 Fe1 C12 40.3(2)
C22 Fe1 C12 154.8(3)
C11 Fe1 C14 67.4(3)
C22 Fe1 C14 127.2(3)
C12 Fe1 C14 65.8(3)
C11 Fe1 C15 39.6(2)
C22 Fe1 C15 108.1(2)
C12 Fe1 C15 66.4(3)
C14 Fe1 C15 40.7(2)
C11 Fe1 C13 67.4(3)
C22 Fe1 C13 163.6(3)
C12 Fe1 C13 39.4(2)
C14 Fe1 C13 38.8(2)
C15 Fe1 C13 66.8(2)
C11 Fe1 C21 108.2(3)
C22 Fe1 C21 41.30(17)
C12 Fe1 C21 120.7(3)
C14 Fe1 C21 165.2(3)
C15 Fe1 C21 127.0(3)
C13 Fe1 C21 154.3(3)
C11 Fe1 C23 154.4(3)
C22 Fe1 C23 41.36(16)
C12 Fe1 C23 163.1(3)
C14 Fe1 C23 108.6(2)
C15 Fe1 C23 120.7(3)
C13 Fe1 C23 126.3(2)
C21 Fe1 C23 68.9(2)
C11 Fe1 C24 164.2(3)
C22 Fe1 C24 69.02(19)
C12 Fe1 C24 126.9(3)
C14 Fe1 C24 119.6(3)
C15 Fe1 C24 154.4(3)
C13 Fe1 C24 108.4(2)
C21 Fe1 C24 68.6(2)
C23 Fe1 C24 40.34(18)
C11 Fe1 C25 127.0(3)
C22 Fe1 C25 68.32(18)
C12 Fe1 C25 109.6(3)
C14 Fe1 C25 154.0(3)
C15 Fe1 C25 163.7(3)
C13 Fe1 C25 121.0(2)
C21 Fe1 C25 39.94(18)
C23 Fe1 C25 67.9(2)
C24 Fe1 C25 40.77(19)
C15 C11 C12 107.1(7)
C15 C11 Fe1 71.0(4)
C12 C11 Fe1 70.2(3)
C15 C11 H11 126.5
C12 C11 H11 126.5
Fe1 C11 H11 124.0
C13 C12 C11 109.0(7)
C13 C12 Fe1 70.9(3)
C11 C12 Fe1 69.4(4)
C13 C12 H12 125.5
C11 C12 H12 125.5
Fe1 C12 H12 125.8
C14 C13 C12 108.1(6)
C14 C13 Fe1 70.2(3)
C12 C13 Fe1 69.7(4)
C14 C13 H13 126.0
C12 C13 H13 126.0
Fe1 C13 H13 125.7
C13 C14 C15 108.4(7)
C13 C14 Fe1 71.0(4)
C15 C14 Fe1 69.8(4)
C13 C14 H14 125.8
C15 C14 H14 125.8
Fe1 C14 H14 125.0
C11 C15 C14 107.4(6)
C11 C15 Fe1 69.4(4)
C14 C15 Fe1 69.5(3)
C11 C15 H15 126.3
C14 C15 H15 126.3
Fe1 C15 H15 126.3
C25 C21 C22 108.0(5)
C25 C21 Fe1 71.2(3)
C22 C21 Fe1 68.4(3)
C25 C21 H21 127(3)
C22 C21 H21 124(3)
Fe1 C21 H21 118(3)
C21 C22 C23 107.6(4)
C21 C22 C31 126.0(4)
C23 C22 C31 125.8(4)
C21 C22 Fe1 70.3(3)
C23 C22 Fe1 70.5(3)
C31 C22 Fe1 118.1(3)
C24 C23 C22 108.0(4)
C24 C23 Fe1 69.9(3)
C22 C23 Fe1 68.2(3)
C24 C23 H23 127(3)
C22 C23 H23 124(3)
Fe1 C23 H23 120(2)
C23 C24 C25 107.8(5)
C23 C24 Fe1 69.8(3)
C25 C24 Fe1 70.5(3)
C23 C24 H24 123(3)
C25 C24 H24 129(3)
Fe1 C24 H24 126(3)
C21 C25 C24 108.4(5)
C21 C25 Fe1 68.9(3)
C24 C25 Fe1 68.7(3)
C21 C25 H25 124(3)
C24 C25 H25 127(3)
Fe1 C25 H25 124(3)
O32 C31 C36 120.2(4)
O32 C31 C22 116.8(4)
C36 C31 C22 123.1(4)
C31 O32 B33 120.4(4)
F38 B33 F39 110.5(4)
F38 B33 O34 109.4(5)
F39 B33 O34 108.8(4)
F38 B33 O32 106.7(4)
F39 B33 O32 108.7(4)
O34 B33 O32 112.8(4)
C35 O34 B33 119.9(4)
O34 C35 C36 122.0(4)
O34 C35 C37 115.4(4)
C36 C35 C37 122.6(5)
C35 C36 C31 119.9(4)
C35 C36 H36 120(2)
C31 C36 H36 119(2)
C35 C37 H37A 109.5
C35 C37 H37B 109.5
H37A C37 H37B 109.5
C35 C37 H37C 109.5
H37A C37 H37C 109.5
H37B C37 H37C 109.5

loop_
_geom_bond_atom_site_label_1
_geom_bond_atom_site_label_2
_geom_bond_distance
Fe1 C11 2.008(6)
Fe1 C22 2.010(4)
Fe1 C12 2.019(6)
Fe1 C14 2.025(6)
Fe1 C15 2.028(6)
Fe1 C13 2.035(5)
Fe1 C21 2.037(5)
Fe1 C23 2.041(5)
Fe1 C24 2.043(5)
Fe1 C25 2.066(5)
C11 C15 1.368(9)
C11 C12 1.388(8)
C11 H11 0.9300
C12 C13 1.366(8)
C12 H12 0.9300
C13 C14 1.349(8)
C13 H13 0.9300
C14 C15 1.409(9)
C14 H14 0.9300
C15 H15 0.9300
C21 C25 1.402(6)
C21 C22 1.427(6)
C21 H21 0.86(4)
C22 C23 1.431(6)
C22 C31 1.436(6)
C23 C24 1.408(6)
C23 H23 0.98(4)
C24 C25 1.431(7)
C24 H24 0.84(4)
C25 H25 0.92(4)
C31 O32 1.307(4)
C31 C36 1.395(6)
O32 B33 1.475(6)
B33 F38 1.371(6)
B33 F39 1.372(6)
B33 O34 1.465(6)
O34 C35 1.297(5)
C35 C36 1.373(6)
C35 C37 1.497(6)
C36 H36 0.97(4)
C37 H37A 0.9600
C37 H37B 0.9600
C37 H37C 0.9600
